data_7064036
loop_
_publ_author_name
'Moskalik, Mikhail Yu.'
'Myasnikova, Valentina S.'
'Astakhova, Vera V.'
'Borodina, Tatyana N.'
'Zinchenko, Sergey V.'
'Shainyan, Bagrat A.'

_publ_section_title
;
 Chemo-, regio-, and stereoselective heterocyclization of sulfonamides and
 d-limonene with solvent interception
;
_journal_issue 41
_journal_name_full 'New Journal of Chemistry'
_journal_page_first 18097
_journal_page_last 18102
_journal_paper_doi 10.1039/D5NJ02510A
_journal_volume 49
_journal_year 2025
_chemical_formula_moiety 'C18 H24 N2 O2 S'
_chemical_formula_sum 'C18 H24 N2 O2 S'
_chemical_formula_weight 332.45
_chemical_melting_point 375.15
_chemical_name_systematic
2,3a-dimethyl-1-(phenylsulfonyl)-6-(prop-1-en-2-yl)-3a,4,5,6,7,7a-hexahydro-1H-benzo[d]imidazole
_space_group_crystal_system monoclinic
_space_group_IT_number 4
_space_group_name_Hall 'P 2yb'
_space_group_name_H-M_alt 'P 1 21 1'
_atom_sites_solution_hydrogens geom
_atom_sites_solution_primary direct
_audit_creation_date 2024-07-03
_audit_creation_method
;
Olex2 1.5
(compiled 2024.02.16 svn.r378c4104 for OlexSys, GUI svn.r6928)
;
_audit_update_record
;
2024-09-06 deposited with the CCDC.	2025-09-18 downloaded from the CCDC.
;
_cell_angle_alpha 90
_cell_angle_beta 92.780(5)
_cell_angle_gamma 90
_cell_formula_units_Z 2
_cell_length_a 8.5960(14)
_cell_length_b 11.0118(14)
_cell_length_c 9.5399(15)
_cell_measurement_reflns_used 3871
_cell_measurement_temperature 294(2)
_cell_measurement_theta_max 23.63
_cell_measurement_theta_min 2.37
_cell_volume 902.0(2)
_computing_cell_refinement 'SAINT V8.32B (BRUKER, 2016)'
_computing_data_collection 'Bruker APEX3'
_computing_data_reduction 'SAINT V8.32B (BRUKER, 2016)'
_computing_molecular_graphics 'Olex2 1.5 (Dolomanov et al., 2009)'
_computing_publication_material 'Olex2 1.5 (Dolomanov et al., 2009)'
_computing_structure_refinement 'XL  (Sheldrick, 2008)'
_computing_structure_solution 'SHELXS  (Sheldrick, 2008)'
_diffrn_ambient_temperature 294.15
_diffrn_measured_fraction_theta_full 0.999
_diffrn_measured_fraction_theta_max 0.994
_diffrn_measurement_device_type 'Bruker D8 VENTURE PHOTON 100 CMOS'
_diffrn_measurement_method '\f and \w scans'
_diffrn_radiation_type MoK\a
_diffrn_radiation_wavelength 0.71073
_diffrn_reflns_av_R_equivalents 0.0517
_diffrn_reflns_av_unetI/netI 0.0674
_diffrn_reflns_Laue_measured_fraction_full 0.999
_diffrn_reflns_Laue_measured_fraction_max 0.994
_diffrn_reflns_limit_h_max 10
_diffrn_reflns_limit_h_min -10
_diffrn_reflns_limit_k_max 13
_diffrn_reflns_limit_k_min -12
_diffrn_reflns_limit_l_max 12
_diffrn_reflns_limit_l_min -12
_diffrn_reflns_number 9843
_diffrn_reflns_point_group_measured_fraction_full 0.976
_diffrn_reflns_point_group_measured_fraction_max 0.941
_diffrn_reflns_theta_full 25.242
_diffrn_reflns_theta_max 26.884
_diffrn_reflns_theta_min 2.137
_diffrn_source_current 1.0
_diffrn_source_power 0.05
_diffrn_source_voltage 50.0
_diffrn_standards_number 0
_exptl_absorpt_coefficient_mu 0.190
_exptl_absorpt_correction_T_max 0.7456
_exptl_absorpt_correction_T_min 0.6503
_exptl_absorpt_correction_type multi-scan
_exptl_absorpt_process_details
;
SADABS-2012/1 (Bruker,2012) was used for absorption correction.
wR2(int) was 0.1395 before and 0.0698 after correction.
The Ratio of minimum to maximum transmission is 0.8722.
The \l/2 correction factor is 0.0015.
;
_exptl_crystal_colour colourless
_exptl_crystal_colour_primary colourless
_exptl_crystal_density_diffrn 1.224
_exptl_crystal_description needle
_exptl_crystal_F_000 356
_exptl_crystal_recrystallization_method 'Re-crystallisation from solvent: diethyl ether'
_exptl_crystal_size_max 0.555
_exptl_crystal_size_mid 0.36
_exptl_crystal_size_min 0.11
_refine_diff_density_max 0.325
_refine_diff_density_min -0.404
_refine_diff_density_rms 0.132
_refine_ls_abs_structure_details
;
 Flack x determined using 915 quotients [(I+)-(I-)]/[(I+)+(I-)]
 (Parsons and Flack (2004), Acta Cryst. A60, s61).
;
_refine_ls_abs_structure_Flack 0.03(5)
_refine_ls_extinction_method none
_refine_ls_goodness_of_fit_ref 1.065
_refine_ls_hydrogen_treatment constr
_refine_ls_matrix_type full
_refine_ls_number_parameters 211
_refine_ls_number_reflns 3648
_refine_ls_number_restraints 1
_refine_ls_restrained_S_all 1.065
_refine_ls_R_factor_all 0.0974
_refine_ls_R_factor_gt 0.0507
_refine_ls_shift/su_max 0.000
_refine_ls_shift/su_mean 0.000
_refine_ls_structure_factor_coef Fsqd
_refine_ls_weighting_details 'w=1/[\s^2^(Fo^2^)+(0.0577P)^2^] where P=(Fo^2^+2Fc^2^)/3'
_refine_ls_weighting_scheme calc
_refine_ls_wR_factor_gt 0.1056
_refine_ls_wR_factor_ref 0.1211
_reflns_Friedel_coverage 0.798
_reflns_Friedel_fraction_full 0.949
_reflns_Friedel_fraction_max 0.883
_reflns_number_gt 2429
_reflns_number_total 3648
_reflns_threshold_expression 'I > 2\s(I)'
_cod_data_source_file d5nj02510a2.cif
_cod_data_source_block 3c
_cod_depositor_comments 'Adding full bibliography for 7064036--7064040.cif.'
_cod_database_code 7064036
_shelxl_version_number 2013-3
_shelx_space_group_comment
;
The symmetry employed for this shelxl refinement is uniquely defined
by the following loop, which should always be used as a source of
symmetry information in preference to the above space-group names.
They are only intended as comments.
;
_shelx_estimated_absorpt_t_max 0.979
_shelx_estimated_absorpt_t_min 0.902
_olex2_refinement_description
;
1. Fixed Uiso
 At 1.2 times of:
  All C(H) groups, All C(H,H) groups
 At 1.5 times of:
  All C(H,H,H) groups
2.a Ternary CH refined with riding coordinates:
 C3(H3), C5(H5)
2.b Secondary CH2 refined with riding coordinates:
 C4(H4A,H4B), C2(H2A,H2B), C1(H1A,H1B)
2.c Aromatic/amide H refined with riding coordinates:
 C14(H14), C15(H15), C16(H16), C18(H18), C17(H17)
2.d X=CH2 refined with riding coordinates:
 C11(H11A,H11B)
2.e Idealised Me refined as rotating group:
 C10(H10A,H10B,H10C), C8(H8A,H8B,H8C), C12(H12A,H12B,H12C)
;
_olex2_submission_special_instructions 'No special instructions were received'

loop_
_space_group_symop_operation_xyz
'x, y, z'
'-x, y+1/2, -z'

loop_
_atom_site_label
_atom_site_type_symbol
_atom_site_fract_x
_atom_site_fract_y
_atom_site_fract_z
_atom_site_U_iso_or_equiv
_atom_site_adp_type
_atom_site_occupancy
_atom_site_site_symmetry_order
_atom_site_calc_flag
_atom_site_refinement_flags_posn
_atom_site_refinement_flags_adp
_atom_site_refinement_flags_occupancy
_atom_site_disorder_assembly
_atom_site_disorder_group
S1 S 0.55072(13) 0.45245(10) 0.87912(10) 0.0500(3) Uani 1 1 d . . . . .
O1 O 0.6446(4) 0.5108(3) 0.9859(3) 0.0709(10) Uani 1 1 d . . . . .
O2 O 0.5739(4) 0.3268(3) 0.8491(4) 0.0803(12) Uani 1 1 d . . . . .
C4 C 0.7446(5) 0.4162(3) 0.5756(4) 0.0461(10) Uani 1 1 d . . . . .
H4A H 0.7610 0.3416 0.6284 0.055 Uiso 1 1 calc R U . . .
H4B H 0.8177 0.4762 0.6137 0.055 Uiso 1 1 calc R U . . .
N1 N 0.5733(4) 0.5229(3) 0.7314(3) 0.0498(10) Uani 1 1 d . . . . .
N2 N 0.5758(4) 0.6761(3) 0.5763(4) 0.0530(9) Uani 1 1 d . . . . .
C10 C 0.9336(8) 0.2601(7) 0.2679(7) 0.121(3) Uani 1 1 d . . . . .
H10A H 1.0334 0.2217 0.2633 0.181 Uiso 1 1 calc R U . . .
H10B H 0.9171 0.3137 0.1892 0.181 Uiso 1 1 calc R U . . .
H10C H 0.8535 0.1993 0.2657 0.181 Uiso 1 1 calc R U . . .
C9 C 0.9284(6) 0.3299(4) 0.3987(6) 0.0656(14) Uani 1 1 d . . . . .
C3 C 0.7774(5) 0.3930(4) 0.4231(4) 0.0519(11) Uani 1 1 d . . . . .
H3 H 0.6939 0.3403 0.3847 0.062 Uiso 1 1 calc R U . . .
C5 C 0.5807(4) 0.4606(4) 0.5939(4) 0.0431(9) Uani 1 1 d . . . . .
H5 H 0.5066 0.3930 0.5871 0.052 Uiso 1 1 calc R U . . .
C13 C 0.3567(5) 0.4725(4) 0.9195(4) 0.0477(11) Uani 1 1 d . . . . .
C14 C 0.2425(7) 0.3998(6) 0.8594(6) 0.0793(16) Uani 1 1 d . . . . .
H14 H 0.2673 0.3395 0.7960 0.095 Uiso 1 1 calc R U . . .
C15 C 0.0879(8) 0.4176(8) 0.8947(7) 0.104(3) Uani 1 1 d . . . . .
H15 H 0.0087 0.3703 0.8534 0.125 Uiso 1 1 calc R U . . .
C16 C 0.0547(8) 0.5041(8) 0.9893(9) 0.105(3) Uani 1 1 d . . . . .
H16 H -0.0480 0.5149 1.0132 0.126 Uiso 1 1 calc R U . . .
C11 C 1.0487(9) 0.3346(7) 0.4890(9) 0.113(2) Uani 1 1 d . . . . .
H11A H 1.1397 0.2931 0.4707 0.135 Uiso 1 1 calc R U . . .
H11B H 1.0428 0.3794 0.5712 0.135 Uiso 1 1 calc R U . . .
C2 C 0.7610(7) 0.5142(5) 0.3467(5) 0.0678(15) Uani 1 1 d . . . . .
H2A H 0.8323 0.5727 0.3905 0.081 Uiso 1 1 calc R U . . .
H2B H 0.7883 0.5041 0.2499 0.081 Uiso 1 1 calc R U . . .
C1 C 0.5979(7) 0.5607(5) 0.3508(5) 0.0740(16) Uani 1 1 d . . . . .
H1A H 0.5316 0.5100 0.2899 0.089 Uiso 1 1 calc R U . . .
H1B H 0.5951 0.6420 0.3117 0.089 Uiso 1 1 calc R U . . .
C6 C 0.5272(6) 0.5654(4) 0.4953(5) 0.0537(12) Uani 1 1 d . . . . .
C8 C 0.3510(6) 0.5687(5) 0.4781(7) 0.0838(18) Uani 1 1 d . . . . .
H8A H 0.3076 0.5710 0.5689 0.126 Uiso 1 1 calc R U . . .
H8B H 0.3146 0.4975 0.4286 0.126 Uiso 1 1 calc R U . . .
H8C H 0.3192 0.6398 0.4260 0.126 Uiso 1 1 calc R U . . .
C7 C 0.5880(5) 0.6490(4) 0.7051(5) 0.0460(10) Uani 1 1 d . . . . .
C12 C 0.6151(6) 0.7392(4) 0.8202(5) 0.0721(14) Uani 1 1 d . . . . .
H12A H 0.6324 0.8179 0.7807 0.108 Uiso 1 1 calc R U . . .
H12B H 0.7048 0.7156 0.8777 0.108 Uiso 1 1 calc R U . . .
H12C H 0.5255 0.7421 0.8764 0.108 Uiso 1 1 calc R U . . .
C18 C 0.3189(6) 0.5604(5) 1.0161(5) 0.0610(13) Uani 1 1 d . . . . .
H18 H 0.3963 0.6093 1.0578 0.073 Uiso 1 1 calc R U . . .
C17 C 0.1664(8) 0.5748(6) 1.0498(7) 0.0914(19) Uani 1 1 d . . . . .
H17 H 0.1404 0.6336 1.1146 0.110 Uiso 1 1 calc R U . . .

loop_
_atom_site_aniso_label
_atom_site_aniso_U_11
_atom_site_aniso_U_22
_atom_site_aniso_U_33
_atom_site_aniso_U_23
_atom_site_aniso_U_13
_atom_site_aniso_U_12
S1 0.0570(7) 0.0532(6) 0.0404(5) 0.0086(5) 0.0091(4) 0.0101(6)
O1 0.051(2) 0.107(3) 0.0542(19) 0.0044(18) -0.0065(16) 0.0024(17)
O2 0.121(3) 0.052(2) 0.071(2) 0.0199(17) 0.036(2) 0.0299(19)
C4 0.057(3) 0.042(3) 0.040(2) -0.0022(17) 0.0084(19) 0.0040(17)
N1 0.074(3) 0.036(2) 0.040(2) 0.0012(15) 0.0179(18) 0.0003(17)
N2 0.069(3) 0.0369(19) 0.053(2) 0.0006(17) 0.0036(19) -0.0003(17)
C10 0.134(6) 0.118(6) 0.116(6) -0.055(5) 0.060(5) -0.006(5)
C9 0.065(4) 0.061(3) 0.074(3) -0.015(3) 0.031(3) -0.005(3)
C3 0.067(3) 0.048(2) 0.043(2) -0.010(2) 0.015(2) -0.013(2)
C5 0.059(3) 0.033(2) 0.0372(19) 0.000(2) 0.0053(16) -0.001(2)
C13 0.048(2) 0.057(3) 0.038(2) 0.012(2) 0.0029(17) -0.003(2)
C14 0.085(4) 0.089(4) 0.064(3) 0.005(3) -0.001(3) -0.032(3)
C15 0.075(5) 0.155(8) 0.080(4) 0.034(5) -0.013(4) -0.047(4)
C16 0.055(4) 0.156(7) 0.106(5) 0.048(5) 0.013(4) 0.001(4)
C11 0.080(5) 0.130(6) 0.130(6) -0.033(5) 0.017(4) 0.022(4)
C2 0.097(4) 0.062(3) 0.045(3) -0.001(3) 0.020(3) -0.004(3)
C1 0.123(5) 0.053(3) 0.045(3) 0.008(2) -0.003(3) 0.000(3)
C6 0.075(3) 0.037(2) 0.049(3) -0.001(2) -0.001(2) 0.001(2)
C8 0.077(4) 0.063(3) 0.108(4) -0.004(3) -0.027(3) 0.009(3)
C7 0.050(3) 0.037(2) 0.051(3) -0.004(2) 0.008(2) -0.0012(18)
C12 0.095(4) 0.052(3) 0.069(3) -0.012(2) 0.013(3) -0.008(3)
C18 0.061(3) 0.064(3) 0.060(3) 0.005(3) 0.014(2) 0.009(2)
C17 0.078(5) 0.109(5) 0.090(4) 0.018(4) 0.032(4) 0.026(4)

loop_
_atom_type_symbol
_atom_type_description
_atom_type_scat_dispersion_real
_atom_type_scat_dispersion_imag
_atom_type_scat_source
C C 0.0033 0.0016 'International Tables Vol C Tables 4.2.6.8 and 6.1.1.4'
H H 0.0000 0.0000 'International Tables Vol C Tables 4.2.6.8 and 6.1.1.4'
N N 0.0061 0.0033 'International Tables Vol C Tables 4.2.6.8 and 6.1.1.4'
O O 0.0106 0.0060 'International Tables Vol C Tables 4.2.6.8 and 6.1.1.4'
S S 0.1246 0.1234 'International Tables Vol C Tables 4.2.6.8 and 6.1.1.4'

loop_
_geom_angle_atom_site_label_1
_geom_angle_atom_site_label_2
_geom_angle_atom_site_label_3
_geom_angle
_geom_angle_site_symmetry_1
_geom_angle_site_symmetry_3
_geom_angle_publ_flag
O1 S1 O2 120.1(2) . . ?
O1 S1 N1 108.5(2) . . ?
O1 S1 C13 107.5(2) . . ?
O2 S1 N1 105.32(19) . . ?
O2 S1 C13 108.1(2) . . ?
N1 S1 C13 106.62(18) . . ?
H4A C4 H4B 107.8 . . ?
C3 C4 H4A 109.1 . . ?
C3 C4 H4B 109.1 . . ?
C5 C4 H4A 109.1 . . ?
C5 C4 H4B 109.1 . . ?
C5 C4 C3 112.6(3) . . ?
C5 N1 S1 123.8(3) . . ?
C7 N1 S1 129.4(3) . . ?
C7 N1 C5 106.7(3) . . ?
C7 N2 C6 108.6(3) . . ?
H10A C10 H10B 109.5 . . ?
H10A C10 H10C 109.5 . . ?
H10B C10 H10C 109.5 . . ?
C9 C10 H10A 109.5 . . ?
C9 C10 H10B 109.5 . . ?
C9 C10 H10C 109.5 . . ?
C10 C9 C3 115.9(5) . . ?
C11 C9 C10 121.5(6) . . ?
C11 C9 C3 122.6(5) . . ?
C4 C3 H3 106.9 . . ?
C4 C3 C2 107.1(3) . . ?
C9 C3 C4 115.4(4) . . ?
C9 C3 H3 106.9 . . ?
C9 C3 C2 113.1(4) . . ?
C2 C3 H3 106.9 . . ?
C4 C5 H5 110.7 . . ?
C4 C5 C6 115.0(3) . . ?
N1 C5 C4 109.4(3) . . ?
N1 C5 H5 110.7 . . ?
N1 C5 C6 99.7(3) . . ?
C6 C5 H5 110.7 . . ?
C14 C13 S1 120.5(4) . . ?
C14 C13 C18 120.0(5) . . ?
C18 C13 S1 119.5(3) . . ?
C13 C14 H14 120.4 . . ?
C13 C14 C15 119.1(6) . . ?
C15 C14 H14 120.4 . . ?
C14 C15 H15 120.2 . . ?
C16 C15 C14 119.5(6) . . ?
C16 C15 H15 120.2 . . ?
C15 C16 H16 119.2 . . ?
C17 C16 C15 121.7(7) . . ?
C17 C16 H16 119.2 . . ?
C9 C11 H11A 120.0 . . ?
C9 C11 H11B 120.0 . . ?
H11A C11 H11B 120.0 . . ?
C3 C2 H2A 109.5 . . ?
C3 C2 H2B 109.5 . . ?
H2A C2 H2B 108.1 . . ?
C1 C2 C3 110.6(4) . . ?
C1 C2 H2A 109.5 . . ?
C1 C2 H2B 109.5 . . ?
C2 C1 H1A 108.1 . . ?
C2 C1 H1B 108.1 . . ?
C2 C1 C6 116.6(4) . . ?
H1A C1 H1B 107.3 . . ?
C6 C1 H1A 108.1 . . ?
C6 C1 H1B 108.1 . . ?
N2 C6 C5 103.1(3) . . ?
N2 C6 C1 112.3(4) . . ?
N2 C6 C8 106.8(4) . . ?
C1 C6 C5 113.8(4) . . ?
C8 C6 C5 110.5(4) . . ?
C8 C6 C1 109.9(4) . . ?
C6 C8 H8A 109.5 . . ?
C6 C8 H8B 109.5 . . ?
C6 C8 H8C 109.5 . . ?
H8A C8 H8B 109.5 . . ?
H8A C8 H8C 109.5 . . ?
H8B C8 H8C 109.5 . . ?
N1 C7 C12 122.3(4) . . ?
N2 C7 N1 113.5(4) . . ?
N2 C7 C12 124.2(4) . . ?
C7 C12 H12A 109.5 . . ?
C7 C12 H12B 109.5 . . ?
C7 C12 H12C 109.5 . . ?
H12A C12 H12B 109.5 . . ?
H12A C12 H12C 109.5 . . ?
H12B C12 H12C 109.5 . . ?
C13 C18 H18 120.2 . . ?
C17 C18 C13 119.5(5) . . ?
C17 C18 H18 120.2 . . ?
C16 C17 C18 120.2(7) . . ?
C16 C17 H17 119.9 . . ?
C18 C17 H17 119.9 . . ?

loop_
_geom_bond_atom_site_label_1
_geom_bond_atom_site_label_2
_geom_bond_distance
_geom_bond_site_symmetry_2
_geom_bond_publ_flag
S1 O1 1.422(3) . ?
S1 O2 1.429(3) . ?
S1 N1 1.628(3) . ?
S1 C13 1.744(4) . ?
C4 H4A 0.9700 . ?
C4 H4B 0.9700 . ?
C4 C3 1.517(5) . ?
C4 C5 1.510(5) . ?
N1 C5 1.484(5) . ?
N1 C7 1.419(5) . ?
N2 C6 1.492(5) . ?
N2 C7 1.264(5) . ?
C10 H10A 0.9600 . ?
C10 H10B 0.9600 . ?
C10 H10C 0.9600 . ?
C10 C9 1.468(7) . ?
C9 C3 1.500(7) . ?
C9 C11 1.314(8) . ?
C3 H3 0.9800 . ?
C3 C2 1.523(7) . ?
C5 H5 0.9800 . ?
C5 C6 1.545(6) . ?
C13 C14 1.371(6) . ?
C13 C18 1.386(6) . ?
C14 H14 0.9300 . ?
C14 C15 1.400(9) . ?
C15 H15 0.9300 . ?
C15 C16 1.352(10) . ?
C16 H16 0.9300 . ?
C16 C17 1.345(9) . ?
C11 H11A 0.9300 . ?
C11 H11B 0.9300 . ?
C2 H2A 0.9700 . ?
C2 H2B 0.9700 . ?
C2 C1 1.496(8) . ?
C1 H1A 0.9700 . ?
C1 H1B 0.9700 . ?
C1 C6 1.534(7) . ?
C6 C8 1.516(7) . ?
C8 H8A 0.9600 . ?
C8 H8B 0.9600 . ?
C8 H8C 0.9600 . ?
C7 C12 1.491(6) . ?
C12 H12A 0.9600 . ?
C12 H12B 0.9600 . ?
C12 H12C 0.9600 . ?
C18 H18 0.9300 . ?
C18 C17 1.374(8) . ?
C17 H17 0.9300 . ?

loop_
_geom_torsion_atom_site_label_1
_geom_torsion_atom_site_label_2
_geom_torsion_atom_site_label_3
_geom_torsion_atom_site_label_4
_geom_torsion
_geom_torsion_site_symmetry_1
_geom_torsion_site_symmetry_2
_geom_torsion_site_symmetry_3
_geom_torsion_site_symmetry_4
_geom_torsion_publ_flag
S1 N1 C5 C4 -83.5(4) . . . . ?
S1 N1 C5 C6 155.4(3) . . . . ?
S1 N1 C7 N2 -167.9(3) . . . . ?
S1 N1 C7 C12 12.0(6) . . . . ?
S1 C13 C14 C15 179.5(4) . . . . ?
S1 C13 C18 C17 -178.8(4) . . . . ?
O1 S1 N1 C5 141.7(3) . . . . ?
O1 S1 N1 C7 -38.9(4) . . . . ?
O1 S1 C13 C14 -161.9(4) . . . . ?
O1 S1 C13 C18 16.3(4) . . . . ?
O2 S1 N1 C5 11.9(4) . . . . ?
O2 S1 N1 C7 -168.7(4) . . . . ?
O2 S1 C13 C14 -30.9(4) . . . . ?
O2 S1 C13 C18 147.3(3) . . . . ?
C4 C3 C2 C1 -63.1(5) . . . . ?
C4 C5 C6 N2 -89.3(4) . . . . ?
C4 C5 C6 C1 32.6(5) . . . . ?
C4 C5 C6 C8 156.9(4) . . . . ?
N1 S1 C13 C14 81.9(4) . . . . ?
N1 S1 C13 C18 -99.9(4) . . . . ?
N1 C5 C6 N2 27.6(4) . . . . ?
N1 C5 C6 C1 149.6(4) . . . . ?
N1 C5 C6 C8 -86.2(4) . . . . ?
C10 C9 C3 C4 154.0(5) . . . . ?
C10 C9 C3 C2 -82.1(6) . . . . ?
C9 C3 C2 C1 168.7(4) . . . . ?
C3 C4 C5 N1 -159.5(3) . . . . ?
C3 C4 C5 C6 -48.2(5) . . . . ?
C3 C2 C1 C6 51.0(6) . . . . ?
C5 C4 C3 C9 -170.5(4) . . . . ?
C5 C4 C3 C2 62.6(5) . . . . ?
C5 N1 C7 N2 11.6(5) . . . . ?
C5 N1 C7 C12 -168.5(4) . . . . ?
C13 S1 N1 C5 -102.9(3) . . . . ?
C13 S1 N1 C7 76.6(4) . . . . ?
C13 C14 C15 C16 -1.4(9) . . . . ?
C13 C18 C17 C16 -0.1(8) . . . . ?
C14 C13 C18 C17 -0.7(7) . . . . ?
C14 C15 C16 C17 0.7(10) . . . . ?
C15 C16 C17 C18 0.0(10) . . . . ?
C11 C9 C3 C4 -25.0(7) . . . . ?
C11 C9 C3 C2 98.9(6) . . . . ?
C2 C1 C6 N2 81.9(5) . . . . ?
C2 C1 C6 C5 -34.8(6) . . . . ?
C2 C1 C6 C8 -159.3(4) . . . . ?
C6 N2 C7 N1 7.9(5) . . . . ?
C6 N2 C7 C12 -172.1(4) . . . . ?
C7 N1 C5 C4 96.9(4) . . . . ?
C7 N1 C5 C6 -24.1(4) . . . . ?
C7 N2 C6 C5 -23.1(5) . . . . ?
C7 N2 C6 C1 -146.0(4) . . . . ?
C7 N2 C6 C8 93.4(5) . . . . ?
C18 C13 C14 C15 1.4(7) . . . . ?
